data_2208477
loop_
_publ_author_name
'Hao-Long Xu'
'Han-Dong Yin'
'Gang Li'

_publ_section_title
;
 Aqua(2-chloronicotinato)triphenyltin(IV)
;
_journal_coeditor_code AT2006
_journal_issue 4
_journal_name_full 'Acta Crystallographica Section E'
_journal_page_first m685
_journal_page_last m686
_journal_paper_doi 10.1107/S160053680600626X
_journal_volume 62
_journal_year 2006
_chemical_formula_iupac '[Sn (C6 H5)3 (C6 H3 Cl N O2) (H2 O)]'
_chemical_formula_moiety 'C24 H20 Cl N O3 Sn'
_chemical_formula_sum 'C24 H20 Cl N O3 Sn'
_chemical_formula_weight 524.55
_chemical_melting_point 468.5(5)
_chemical_name_systematic
;
Aqua(2-chloronicotinato)triphenyltin(IV)
;
_space_group_IT_number 14
_symmetry_cell_setting monoclinic
_symmetry_space_group_name_Hall '-P 2yn'
_symmetry_space_group_name_H-M 'P 1 21/n 1'
_atom_sites_solution_hydrogens geom
_atom_sites_solution_primary direct
_atom_sites_solution_secondary difmap
_audit_creation_method SHELXL-97
_cell_angle_alpha 90.00
_cell_angle_beta 94.198(3)
_cell_angle_gamma 90.00
_cell_formula_units_Z 4
_cell_length_a 10.328(3)
_cell_length_b 13.861(3)
_cell_length_c 15.628(4)
_cell_measurement_reflns_used 4754
_cell_measurement_temperature 298(2)
_cell_measurement_theta_max 27.279
_cell_measurement_theta_min 2.289
_cell_volume 2231.2(10)
_computing_cell_refinement 'SAINT (Siemens, 1996)'
_computing_data_collection 'SMART (Siemens, 1996)'
_computing_data_reduction SAINT
_computing_molecular_graphics 'SHELXTL (Sheldrick, 1997b)'
_computing_publication_material SHELXTL
_computing_structure_refinement 'SHELXL97 (Sheldrick, 1997a)'
_computing_structure_solution 'SHELXS97 (Sheldrick, 1990)'
_diffrn_ambient_temperature 298(2)
_diffrn_measured_fraction_theta_full 0.999
_diffrn_measured_fraction_theta_max 0.999
_diffrn_measurement_device_type 'Siemens SMART CCD area-detector'
_diffrn_measurement_method '\f and \w'
_diffrn_radiation_monochromator graphite
_diffrn_radiation_source 'fine-focus sealed tube'
_diffrn_radiation_type MoK\a
_diffrn_radiation_wavelength 0.71073
_diffrn_reflns_av_R_equivalents 0.0381
_diffrn_reflns_av_sigmaI/netI 0.0400
_diffrn_reflns_limit_h_max 12
_diffrn_reflns_limit_h_min -12
_diffrn_reflns_limit_k_max 12
_diffrn_reflns_limit_k_min -16
_diffrn_reflns_limit_l_max 18
_diffrn_reflns_limit_l_min -18
_diffrn_reflns_number 11356
_diffrn_reflns_theta_full 25.01
_diffrn_reflns_theta_max 25.01
_diffrn_reflns_theta_min 2.29
_diffrn_standards_number 0
_exptl_absorpt_coefficient_mu 1.290
_exptl_absorpt_correction_T_max 0.6469
_exptl_absorpt_correction_T_min 0.5481
_exptl_absorpt_correction_type multi-scan
_exptl_absorpt_process_details '(SADABS; Sheldrick, 1996)'
_exptl_crystal_colour colourless
_exptl_crystal_density_diffrn 1.562
_exptl_crystal_density_method 'not measured'
_exptl_crystal_description block
_exptl_crystal_F_000 1048
_exptl_crystal_size_max 0.53
_exptl_crystal_size_mid 0.41
_exptl_crystal_size_min 0.37
_refine_diff_density_max 0.770
_refine_diff_density_min -0.410
_refine_ls_extinction_method none
_refine_ls_goodness_of_fit_ref 1.000
_refine_ls_hydrogen_treatment mixed
_refine_ls_matrix_type full
_refine_ls_number_parameters 271
_refine_ls_number_reflns 3938
_refine_ls_number_restraints 12
_refine_ls_restrained_S_all 1.063
_refine_ls_R_factor_all 0.0450
_refine_ls_R_factor_gt 0.0309
_refine_ls_shift/su_max 0.000
_refine_ls_shift/su_mean 0.000
_refine_ls_structure_factor_coef Fsqd
_refine_ls_weighting_details 'calc w=1/[\s^2^(Fo^2^)+(0.0479P)^2^+1.6414P] where P=(Fo^2^+2Fc^2^)/3'
_refine_ls_weighting_scheme calc
_refine_ls_wR_factor_gt 0.0786
_refine_ls_wR_factor_ref 0.0908
_reflns_number_gt 3128
_reflns_number_total 3938
_reflns_threshold_expression I>2\s(I)
_cod_data_source_file at2006.cif
_cod_data_source_block I
_cod_depositor_comments
;
The following automatic conversions were performed:
'_symmetry_cell_setting' value 'Monoclinic' changed to 'monoclinic'
according to '/home/saulius/struct/CIF-dictionaries/cif_core.dic'
dictionary named 'cif_core.dic' version 2.4.1 from 2010-06-29.

Automatic conversion script
Id: cif_fix_enum 1527 2010-12-29 10:47:43Z saulius 

The following automatic conversions were performed:

'_chemical_melting_point' value '468-469' was changed to '468.5(5)' -
the average value was taken and precision was estimated.

Automatic conversion script
Id: cif_fix_values 1646 2011-03-28 12:23:43Z adriana 

The following automatic conversions were performed:

'_chemical_melting_point' value '468-469' was changed to '468.5(5)' -
the average value was taken and precision was
estimated.

'_symmetry_cell_setting' value 'Monoclinic' changed to
'monoclinic' according to
/home/saulius/struct/CIF-dictionaries/cif_core.dic dictionary named
'cif_core.dic' version 2.4.1 from 2010-06-29.

Automatic conversion script
Id: cif_fix_values 1715 2011-07-08 13:25:40Z adriana 
;
_cod_original_sg_symbol_H-M 'P 21/n'
_cod_database_code 2208477
_cod_database_fobs_code 2208477

loop_
_symmetry_equiv_pos_as_xyz
'x, y, z'
'-x+1/2, y+1/2, -z+1/2'
'-x, -y, -z'
'x-1/2, -y-1/2, z-1/2'

loop_
_atom_site_type_symbol
_atom_site_label
_atom_site_fract_x
_atom_site_fract_y
_atom_site_fract_z
_atom_site_U_iso_or_equiv
_atom_site_adp_type
_atom_site_calc_flag
_atom_site_refinement_flags
_atom_site_occupancy
Sn Sn1 0.77593(3) 0.340855(18) 0.200520(16) 0.03313(12) Uani d . 1
Cl Cl1 1.08020(11) 0.15251(8) 0.02281(8) 0.0519(3) Uani d . 1
N N1 0.9610(4) 0.0852(3) -0.1153(2) 0.0518(10) Uani d . 1
O O1 0.8313(3) 0.25736(18) 0.08996(16) 0.0391(6) Uani d . 1
O O2 0.7428(3) 0.1226(2) 0.1357(2) 0.0535(8) Uani d . 1
O O3 0.7037(3) 0.4389(2) 0.31179(18) 0.0509(8) Uani d . 1
H H25 0.7299 0.4933 0.3244 0.061 Uiso d R 1
H H26 0.6307 0.4335 0.3332 0.061 Uiso d R 1
C C1 0.7973(4) 0.1691(3) 0.0819(3) 0.0370(9) Uani d . 1
C C2 0.9408(4) 0.1178(3) -0.0375(3) 0.0380(9) Uani d . 1
C C3 0.8210(4) 0.1231(3) -0.0029(2) 0.0364(9) Uani d . 1
C C4 0.7171(5) 0.0860(3) -0.0537(3) 0.0554(12) Uani d . 1
H H4 0.6349 0.0840 -0.0331 0.066 Uiso calc R 1
C C5 0.7359(6) 0.0519(4) -0.1350(3) 0.0706(15) Uani d . 1
H H5 0.6668 0.0275 -0.1700 0.085 Uiso calc R 1
C C6 0.8571(6) 0.0548(4) -0.1623(3) 0.0658(14) Uani d . 1
H H6 0.8682 0.0341 -0.2179 0.079 Uiso calc R 1
C C7 0.5736(4) 0.3266(3) 0.1685(3) 0.0410(10) Uani d . 1
C C8 0.5013(5) 0.2472(4) 0.1877(3) 0.0597(13) Uani d . 1
H H8 0.5416 0.1949 0.2158 0.072 Uiso calc R 1
C C9 0.3676(6) 0.2441(5) 0.1652(4) 0.0833(19) Uani d . 1
H H9 0.3184 0.1912 0.1798 0.100 Uiso calc R 1
C C10 0.3097(6) 0.3212(5) 0.1208(5) 0.096(2) Uani d . 1
H H10 0.2210 0.3198 0.1052 0.116 Uiso calc R 1
C C11 0.3813(6) 0.3989(5) 0.0997(4) 0.0813(19) Uani d . 1
H H11 0.3423 0.4495 0.0684 0.098 Uiso calc R 1
C C12 0.5103(5) 0.4021(4) 0.1245(3) 0.0575(13) Uani d . 1
H H12 0.5577 0.4566 0.1115 0.069 Uiso calc R 1
C C13 0.8702(4) 0.4651(3) 0.1538(3) 0.0382(9) Uani d . 1
C C14 0.8151(4) 0.5549(3) 0.1423(3) 0.0543(12) Uani d . 1
H H14 0.7294 0.5646 0.1549 0.065 Uiso calc R 1
C C15 0.8855(5) 0.6310(4) 0.1120(4) 0.0657(15) Uani d . 1
H H15 0.8466 0.6913 0.1051 0.079 Uiso calc R 1
C C16 1.0093(5) 0.6194(4) 0.0923(4) 0.0811(19) Uani d . 1
H H16 1.0546 0.6697 0.0689 0.097 Uiso calc R 1
C C17 1.0658(6) 0.5326(5) 0.1075(5) 0.108(2) Uani d U 1
H H17 1.1531 0.5245 0.0983 0.130 Uiso calc R 1
C C18 0.9961(5) 0.4555(4) 0.1365(5) 0.093(2) Uani d U 1
H H18 1.0365 0.3959 0.1443 0.112 Uiso calc R 1
C C19 0.9032(4) 0.2666(3) 0.2925(2) 0.0361(9) Uani d . 1
C C20 0.9013(4) 0.2818(3) 0.3798(3) 0.0465(11) Uani d . 1
H H20 0.8380 0.3215 0.4005 0.056 Uiso calc R 1
C C21 0.9923(5) 0.2387(4) 0.4367(3) 0.0588(13) Uani d . 1
H H21 0.9885 0.2487 0.4953 0.071 Uiso calc R 1
C C22 1.0876(5) 0.1819(4) 0.4081(3) 0.0606(13) Uani d . 1
H H22 1.1492 0.1540 0.4469 0.073 Uiso calc R 1
C C23 1.0921(5) 0.1660(3) 0.3215(3) 0.0622(14) Uani d . 1
H H23 1.1569 0.1273 0.3013 0.075 Uiso calc R 1
C C24 1.0001(5) 0.2076(3) 0.2646(3) 0.0521(12) Uani d . 1
H H24 1.0031 0.1959 0.2062 0.063 Uiso calc R 1

loop_
_atom_site_aniso_label
_atom_site_aniso_U_11
_atom_site_aniso_U_22
_atom_site_aniso_U_33
_atom_site_aniso_U_12
_atom_site_aniso_U_13
_atom_site_aniso_U_23
Sn1 0.03403(18) 0.03129(17) 0.03471(17) 0.00039(11) 0.00691(12) 0.00084(11)
Cl1 0.0429(6) 0.0572(7) 0.0565(7) -0.0028(5) 0.0090(5) -0.0012(5)
N1 0.070(3) 0.043(2) 0.045(2) 0.0025(19) 0.019(2) -0.0039(17)
O1 0.0462(17) 0.0316(15) 0.0406(16) 0.0016(12) 0.0106(13) -0.0026(12)
O2 0.068(2) 0.0406(17) 0.0553(19) 0.0042(15) 0.0276(17) 0.0076(15)
O3 0.0500(19) 0.0495(19) 0.0560(19) -0.0048(14) 0.0218(15) -0.0227(14)
C1 0.037(2) 0.034(2) 0.041(2) 0.0049(17) 0.0084(18) 0.0021(18)
C2 0.049(3) 0.027(2) 0.038(2) 0.0033(18) 0.0064(19) 0.0020(17)
C3 0.045(2) 0.0263(19) 0.038(2) 0.0073(17) 0.0069(18) 0.0013(17)
C4 0.048(3) 0.052(3) 0.066(3) 0.006(2) 0.002(2) -0.012(2)
C5 0.076(4) 0.070(4) 0.062(3) -0.001(3) -0.017(3) -0.017(3)
C6 0.091(4) 0.064(3) 0.042(3) 0.004(3) 0.006(3) -0.013(2)
C7 0.035(2) 0.046(3) 0.042(2) -0.0029(18) 0.0066(18) -0.0115(19)
C8 0.049(3) 0.061(3) 0.072(3) -0.006(2) 0.018(2) -0.003(3)
C9 0.052(4) 0.084(4) 0.117(5) -0.028(3) 0.030(3) -0.029(4)
C10 0.040(3) 0.097(5) 0.150(7) 0.012(3) -0.009(4) -0.057(5)
C11 0.060(4) 0.072(4) 0.107(5) 0.012(3) -0.020(3) -0.024(3)
C12 0.049(3) 0.049(3) 0.073(3) 0.007(2) -0.008(2) -0.014(2)
C13 0.040(2) 0.031(2) 0.044(2) -0.0003(17) 0.0074(18) 0.0013(17)
C14 0.046(3) 0.043(3) 0.076(3) 0.005(2) 0.023(2) 0.010(2)
C15 0.063(3) 0.041(3) 0.096(4) 0.008(2) 0.024(3) 0.020(3)
C16 0.063(4) 0.043(3) 0.142(6) 0.006(3) 0.043(4) 0.030(3)
C17 0.069(3) 0.084(4) 0.178(5) 0.005(3) 0.052(3) 0.023(4)
C18 0.055(3) 0.050(3) 0.182(6) 0.012(2) 0.050(4) 0.033(3)
C19 0.037(2) 0.034(2) 0.037(2) -0.0048(17) 0.0034(17) 0.0053(17)
C20 0.046(3) 0.052(3) 0.042(2) -0.004(2) 0.008(2) 0.000(2)
C21 0.072(4) 0.068(3) 0.035(2) -0.015(3) -0.002(2) 0.007(2)
C22 0.065(3) 0.062(3) 0.052(3) 0.002(3) -0.014(3) 0.007(2)
C23 0.061(3) 0.060(3) 0.064(3) 0.021(2) -0.007(3) -0.003(2)
C24 0.060(3) 0.056(3) 0.040(2) 0.015(2) 0.000(2) -0.004(2)

loop_
_atom_type_symbol
_atom_type_description
_atom_type_scat_dispersion_real
_atom_type_scat_dispersion_imag
_atom_type_scat_source
C C 0.0033 0.0016 'International Tables Vol C Tables 4.2.6.8 and 6.1.1.4'
H H 0.0000 0.0000 'International Tables Vol C Tables 4.2.6.8 and 6.1.1.4'
O O 0.0106 0.0060 'International Tables Vol C Tables 4.2.6.8 and 6.1.1.4'
Sn Sn -0.6537 1.4246 'International Tables Vol C Tables 4.2.6.8 and 6.1.1.4'
N N 0.0061 0.0033 'International Tables Vol C Tables 4.2.6.8 and 6.1.1.4'
Cl Cl 0.1484 0.1585 'International Tables Vol C Tables 4.2.6.8 and 6.1.1.4'

loop_
_geom_angle_atom_site_label_1
_geom_angle_atom_site_label_2
_geom_angle_atom_site_label_3
_geom_angle
_geom_angle_publ_flag
C7 Sn1 C13 117.42(16) y
C7 Sn1 C19 131.29(16) y
C13 Sn1 C19 110.17(15) y
C7 Sn1 O1 94.27(13) y
C13 Sn1 O1 90.27(13) y
C19 Sn1 O1 95.33(13) y
C7 Sn1 O3 82.45(13) y
C13 Sn1 O3 87.95(13) y
C19 Sn1 O3 89.63(13) y
O1 Sn1 O3 175.03(10) y
C6 N1 C2 116.2(4) ?
C1 O1 Sn1 119.9(2) ?
Sn1 O3 H25 125.9 ?
Sn1 O3 H26 125.1 ?
H25 O3 H26 105.8 ?
O2 C1 O1 124.9(4) ?
O2 C1 C3 119.5(4) ?
O1 C1 C3 115.6(3) ?
N1 C2 C3 125.4(4) ?
N1 C2 Cl1 114.4(3) ?
C3 C2 Cl1 120.2(3) ?
C4 C3 C2 115.6(4) ?
C4 C3 C1 119.5(4) ?
C2 C3 C1 124.9(4) ?
C5 C4 C3 119.9(5) ?
C5 C4 H4 120.0 ?
C3 C4 H4 120.0 ?
C6 C5 C4 118.4(5) ?
C6 C5 H5 120.8 ?
C4 C5 H5 120.8 ?
N1 C6 C5 124.4(5) ?
N1 C6 H6 117.8 ?
C5 C6 H6 117.8 ?
C8 C7 C12 117.9(4) ?
C8 C7 Sn1 124.3(4) ?
C12 C7 Sn1 117.8(3) ?
C7 C8 C9 120.7(5) ?
C7 C8 H8 119.7 ?
C9 C8 H8 119.7 ?
C10 C9 C8 119.0(5) ?
C10 C9 H9 120.5 ?
C8 C9 H9 120.5 ?
C11 C10 C9 120.6(5) ?
C11 C10 H10 119.7 ?
C9 C10 H10 119.7 ?
C10 C11 C12 119.7(6) ?
C10 C11 H11 120.2 ?
C12 C11 H11 120.2 ?
C11 C12 C7 122.1(5) ?
C11 C12 H12 118.9 ?
C7 C12 H12 118.9 ?
C18 C13 C14 117.2(4) ?
C18 C13 Sn1 117.2(3) ?
C14 C13 Sn1 125.5(3) ?
C13 C14 C15 120.8(4) ?
C13 C14 H14 119.6 ?
C15 C14 H14 119.6 ?
C16 C15 C14 121.2(5) ?
C16 C15 H15 119.4 ?
C14 C15 H15 119.4 ?
C15 C16 C17 118.2(5) ?
C15 C16 H16 120.9 ?
C17 C16 H16 120.9 ?
C16 C17 C18 121.1(6) ?
C16 C17 H17 119.4 ?
C18 C17 H17 119.4 ?
C13 C18 C17 121.3(5) ?
C13 C18 H18 119.3 ?
C17 C18 H18 119.3 ?
C20 C19 C24 117.5(4) ?
C20 C19 Sn1 122.5(3) ?
C24 C19 Sn1 119.7(3) ?
C21 C20 C19 120.8(4) ?
C21 C20 H20 119.6 ?
C19 C20 H20 119.6 ?
C22 C21 C20 120.8(5) ?
C22 C21 H21 119.6 ?
C20 C21 H21 119.6 ?
C21 C22 C23 119.6(5) ?
C21 C22 H22 120.2 ?
C23 C22 H22 120.2 ?
C22 C23 C24 119.7(5) ?
C22 C23 H23 120.1 ?
C24 C23 H23 120.1 ?
C23 C24 C19 121.6(4) ?
C23 C24 H24 119.2 ?
C19 C24 H24 119.2 ?

loop_
_geom_bond_atom_site_label_1
_geom_bond_atom_site_label_2
_geom_bond_distance
_geom_bond_publ_flag
Sn1 C7 2.122(4) y
Sn1 C13 2.133(4) y
Sn1 C19 2.139(4) y
Sn1 O1 2.190(3) y
Sn1 O3 2.370(3) y
Cl1 C2 1.730(4) ?
N1 C6 1.325(6) ?
N1 C2 1.328(5) ?
O1 C1 1.277(4) ?
O2 C1 1.228(5) ?
O3 H25 0.8203 ?
O3 H26 0.8503 ?
C1 C3 1.506(5) ?
C2 C3 1.389(6) ?
C3 C4 1.385(6) ?
C4 C5 1.382(7) ?
C4 H4 0.9300 ?
C5 C6 1.353(8) ?
C5 H5 0.9300 ?
C6 H6 0.9300 ?
C7 C8 1.376(6) ?
C7 C12 1.389(6) ?
C8 C9 1.400(7) ?
C8 H8 0.9300 ?
C9 C10 1.385(9) ?
C9 H9 0.9300 ?
C10 C11 1.361(9) ?
C10 H10 0.9300 ?
C11 C12 1.361(7) ?
C11 H11 0.9300 ?
C12 H12 0.9300 ?
C13 C18 1.354(6) ?
C13 C14 1.374(6) ?
C14 C15 1.385(6) ?
C14 H14 0.9300 ?
C15 C16 1.347(7) ?
C15 H15 0.9300 ?
C16 C17 1.351(8) ?
C16 H16 0.9300 ?
C17 C18 1.383(8) ?
C17 H17 0.9300 ?
C18 H18 0.9300 ?
C19 C20 1.382(5) ?
C19 C24 1.387(6) ?
C20 C21 1.382(6) ?
C20 H20 0.9300 ?
C21 C22 1.361(7) ?
C21 H21 0.9300 ?
C22 C23 1.376(7) ?
C22 H22 0.9300 ?
C23 C24 1.379(6) ?
C23 H23 0.9300 ?
C24 H24 0.9300 ?

loop_
_geom_hbond_atom_site_label_D
_geom_hbond_atom_site_label_H
_geom_hbond_atom_site_label_A
_geom_hbond_site_symmetry_A
_geom_hbond_distance_DH
_geom_hbond_distance_HA
_geom_hbond_distance_DA
_geom_hbond_angle_DHA
_geom_hbond_publ_flag
O3 H25 O2 2_655 0.82 1.91 2.72(8) 168 yes
O3 H26 N1 4_566 0.85 1.99 2.84(8) 177 yes
